data_4342671
loop_
_publ_author_name
'Zitz, Rainer'
'Arp, Henning'
'Hlina, Johann'
'Walewska, Ma\/lgorzata'
'Marschner, Christoph'
'Szilv\'asi, Tibor'
'Blom, Burgert'
'Baumgartner, Judith'

_publ_section_title
;
 Open-Shell Lanthanide(II+) or -(III+) Complexes Bearing \s-Silyl and
 Silylene Ligands: Synthesis, Structure, and Bonding Analysis.
;
_journal_issue 7
_journal_name_full 'Inorganic chemistry'
_journal_page_first 3306
_journal_page_last 3315
_journal_paper_doi 10.1021/ic502991p
_journal_volume 54
_journal_year 2015
_chemical_formula_sum 'C90 H154 Ce2 K2 O14 Si8'
_chemical_formula_weight 2043.29
_chemical_name_systematic
; 
 ? 
;
_space_group_IT_number 2
_symmetry_cell_setting triclinic
_symmetry_space_group_name_Hall '-P 1'
_symmetry_space_group_name_H-M 'P -1'
_atom_sites_solution_hydrogens geom
_atom_sites_solution_primary direct
_atom_sites_solution_secondary difmap
_audit_creation_method SHELXL-97
_cell_angle_alpha 95.37(3)
_cell_angle_beta 113.07(3)
_cell_angle_gamma 108.67(3)
_cell_formula_units_Z 1
_cell_length_a 13.057(3)
_cell_length_b 14.966(3)
_cell_length_c 15.668(3)
_cell_measurement_reflns_used 7327
_cell_measurement_temperature 100(2)
_cell_measurement_theta_max 52.500
_cell_measurement_theta_min 4.648
_cell_volume 2583.0(14)
_computing_cell_refinement 'Bruker XSCANS'
_computing_data_collection 'Bruker XSCANS'
_computing_data_reduction 'Bruker SHELXTL'
_computing_molecular_graphics 'Bruker SHELXTL'
_computing_publication_material 'Bruker SHELXTL'
_computing_structure_refinement 'SHELXL-97 (Sheldrick, 1997)'
_computing_structure_solution 'SHELXS-97 (Sheldrick, 1990)'
_diffrn_ambient_temperature 100(2)
_diffrn_measured_fraction_theta_full 0.984
_diffrn_measured_fraction_theta_max 0.984
_diffrn_measurement_device_type 'SMART APEX'
_diffrn_measurement_method '\w scans'
_diffrn_radiation_monochromator graphite
_diffrn_radiation_source 'fine-focus sealed tube'
_diffrn_radiation_type MoK\a
_diffrn_radiation_wavelength 0.71073
_diffrn_reflns_av_R_equivalents 0.0358
_diffrn_reflns_av_sigmaI/netI 0.0601
_diffrn_reflns_limit_h_max 16
_diffrn_reflns_limit_h_min -16
_diffrn_reflns_limit_k_max 18
_diffrn_reflns_limit_k_min -18
_diffrn_reflns_limit_l_max 19
_diffrn_reflns_limit_l_min -19
_diffrn_reflns_number 20738
_diffrn_reflns_theta_full 26.37
_diffrn_reflns_theta_max 26.37
_diffrn_reflns_theta_min 1.46
_exptl_absorpt_coefficient_mu 1.098
_exptl_absorpt_correction_T_max 0.7942
_exptl_absorpt_correction_T_min 0.6867
_exptl_absorpt_correction_type multi-scan
_exptl_absorpt_process_details SADABS
_exptl_crystal_colour yellow
_exptl_crystal_density_diffrn 1.314
_exptl_crystal_density_method 'not measured'
_exptl_crystal_description blocks
_exptl_crystal_F_000 1072
_exptl_crystal_size_max 0.37
_exptl_crystal_size_mid 0.26
_exptl_crystal_size_min 0.22
_platon_squeeze_details
;
;
_refine_diff_density_max 1.173
_refine_diff_density_min -0.890
_refine_diff_density_rms 0.094
_refine_ls_extinction_method none
_refine_ls_goodness_of_fit_ref 1.008
_refine_ls_hydrogen_treatment constr
_refine_ls_matrix_type full
_refine_ls_number_parameters 531
_refine_ls_number_reflns 10389
_refine_ls_number_restraints 0
_refine_ls_restrained_S_all 1.008
_refine_ls_R_factor_all 0.0493
_refine_ls_R_factor_gt 0.0394
_refine_ls_shift/su_max 0.001
_refine_ls_shift/su_mean 0.000
_refine_ls_structure_factor_coef Fsqd
_refine_ls_weighting_details 'calc w=1/[\s^2^(Fo^2^)+(0.0415P)^2^+0.0000P] where P=(Fo^2^+2Fc^2^)/3'
_refine_ls_weighting_scheme calc
_refine_ls_wR_factor_gt 0.0842
_refine_ls_wR_factor_ref 0.0874
_reflns_number_gt 8841
_reflns_number_total 10389
_reflns_threshold_expression >2sigma(I)
_cod_data_source_file ic502991p_si_001.cif
_cod_data_source_block 3_860j
_cod_depositor_comments
;
The following automatic conversions were performed:

'_symmetry_cell_setting' value 'Triclinic' changed to 'triclinic'
according to
/usr/data/users/saulius/crontab/automatic-downloads/rss-feeds/ACS/lib/dictionaries/cif_core.dic
dictionary named 'cif_core.dic' version 2.4.2 from 2011-04-26.

Automatic conversion script
Id: cif_fix_values 3105 2015-03-04 15:46:00Z robertas 

 Adding full bibliography for 4342667--4342674.cif.
;
_cod_original_cell_volume 2583.0(9)
_cod_original_sg_symbol_H-M P-1
_cod_database_code 4342671

loop_
_symmetry_equiv_pos_as_xyz
'x, y, z'
'-x, -y, -z'

loop_
_atom_site_label
_atom_site_type_symbol
_atom_site_fract_x
_atom_site_fract_y
_atom_site_fract_z
_atom_site_U_iso_or_equiv
_atom_site_adp_type
_atom_site_occupancy
_atom_site_symmetry_multiplicity
_atom_site_calc_flag
_atom_site_refinement_flags
Ce1 Ce 0.272690(15) 0.375129(13) 0.620486(13) 0.01745(6) Uani 1 1 d .
K1 K 0.66517(6) 0.27074(5) 0.79903(5) 0.02221(15) Uani 1 1 d .
O1 O 0.7330(2) 0.24523(16) 0.65443(16) 0.0260(5) Uani 1 1 d .
O2 O 0.81712(19) 0.43331(16) 0.77092(16) 0.0257(5) Uani 1 1 d .
O3 O 0.8139(2) 0.44159(17) 0.95094(17) 0.0308(6) Uani 1 1 d .
O4 O 0.6426(2) 0.28578(18) 0.97143(16) 0.0328(6) Uani 1 1 d .
O5 O 0.5661(2) 0.09810(18) 0.85519(19) 0.0357(6) Uani 1 1 d .
O6 O 0.5651(2) 0.08125(17) 0.67153(18) 0.0336(6) Uani 1 1 d .
O7 O 0.8721(3) 0.2332(4) 0.8887(3) 0.0962(15) Uani 1 1 d .
Si1 Si 0.09281(8) 0.19241(6) 0.43629(6) 0.01835(18) Uani 1 1 d .
Si2 Si 0.02965(8) 0.02437(6) 0.44031(7) 0.02093(19) Uani 1 1 d .
Si3 Si 0.17412(8) 0.18486(7) 0.32522(7) 0.0234(2) Uani 1 1 d .
Si4 Si -0.09074(8) 0.20265(6) 0.33575(7) 0.0224(2) Uani 1 1 d .
C1 C 0.2296(3) 0.4193(2) 0.7788(2) 0.0283(8) Uani 1 1 d .
H1 H 0.3011 0.4540 0.8367 0.034 Uiso 1 1 calc R
C2 C 0.1693(3) 0.3180(2) 0.7466(2) 0.0281(8) Uani 1 1 d .
H2 H 0.1920 0.2720 0.7794 0.034 Uiso 1 1 calc R
C3 C 0.0696(3) 0.2960(3) 0.6575(3) 0.0285(8) Uani 1 1 d .
H3 H 0.0131 0.2327 0.6190 0.034 Uiso 1 1 calc R
C4 C 0.0684(3) 0.3848(3) 0.6356(3) 0.0281(8) Uani 1 1 d .
H4 H 0.0109 0.3919 0.5793 0.034 Uiso 1 1 calc R
C5 C 0.1663(3) 0.4611(2) 0.7109(3) 0.0297(8) Uani 1 1 d .
H5 H 0.1863 0.5287 0.7153 0.036 Uiso 1 1 calc R
C6 C 0.4887(3) 0.3494(3) 0.6468(3) 0.0308(8) Uani 1 1 d .
H6 H 0.5178 0.3685 0.6017 0.037 Uiso 1 1 calc R
C7 C 0.4100(3) 0.2571(3) 0.6379(3) 0.0313(8) Uani 1 1 d .
H7 H 0.3755 0.2020 0.5855 0.038 Uiso 1 1 calc R
C8 C 0.3903(3) 0.2594(3) 0.7202(3) 0.0309(8) Uani 1 1 d .
H8 H 0.3403 0.2063 0.7333 0.037 Uiso 1 1 calc R
C9 C 0.4575(3) 0.3537(3) 0.7787(3) 0.0326(8) Uani 1 1 d .
H9 H 0.4616 0.3762 0.8391 0.039 Uiso 1 1 calc R
C10 C 0.5177(3) 0.4094(3) 0.7338(3) 0.0330(8) Uani 1 1 d .
H10 H 0.5695 0.4765 0.7579 0.040 Uiso 1 1 calc R
C11 C 0.2311(3) 0.4576(2) 0.4626(2) 0.0264(7) Uani 1 1 d .
H11 H 0.1695 0.4135 0.4035 0.032 Uiso 1 1 calc R
C12 C 0.3548(3) 0.4751(2) 0.5017(2) 0.0270(8) Uani 1 1 d .
H12 H 0.3914 0.4443 0.4735 0.032 Uiso 1 1 calc R
C13 C 0.4147(3) 0.5450(2) 0.5887(3) 0.0302(8) Uani 1 1 d .
H13 H 0.4991 0.5708 0.6298 0.036 Uiso 1 1 calc R
C14 C 0.3280(3) 0.5706(2) 0.6050(3) 0.0331(8) Uani 1 1 d .
H14 H 0.3432 0.6161 0.6595 0.040 Uiso 1 1 calc R
C15 C 0.2156(3) 0.5173(2) 0.5269(3) 0.0278(8) Uani 1 1 d .
H15 H 0.1411 0.5209 0.5188 0.033 Uiso 1 1 calc R
C16 C 0.1620(3) -0.0106(2) 0.4564(3) 0.0304(8) Uani 1 1 d .
H16A H 0.1382 -0.0805 0.4523 0.046 Uiso 1 1 calc R
H16B H 0.2299 0.0261 0.5193 0.046 Uiso 1 1 calc R
H16C H 0.1864 0.0046 0.4060 0.046 Uiso 1 1 calc R
C17 C -0.1026(3) -0.0593(2) 0.3249(2) 0.0305(8) Uani 1 1 d .
H17A H -0.0823 -0.0505 0.2714 0.046 Uiso 1 1 calc R
H17B H -0.1733 -0.0436 0.3141 0.046 Uiso 1 1 calc R
H17C H -0.1208 -0.1270 0.3291 0.046 Uiso 1 1 calc R
C18 C 0.0978(3) 0.0696(3) 0.2255(3) 0.0350(9) Uani 1 1 d .
H18A H 0.1385 0.0763 0.1841 0.052 Uiso 1 1 calc R
H18B H 0.0128 0.0588 0.1875 0.052 Uiso 1 1 calc R
H18C H 0.1025 0.0141 0.2531 0.052 Uiso 1 1 calc R
C19 C 0.3380(3) 0.2003(3) 0.3851(2) 0.0290(8) Uani 1 1 d .
H19A H 0.3454 0.1494 0.4194 0.044 Uiso 1 1 calc R
H19B H 0.3868 0.2645 0.4306 0.044 Uiso 1 1 calc R
H19C H 0.3666 0.1950 0.3364 0.044 Uiso 1 1 calc R
C20 C 0.1739(3) 0.2832(3) 0.2577(3) 0.0329(8) Uani 1 1 d .
H20A H 0.2086 0.2755 0.2135 0.049 Uiso 1 1 calc R
H20B H 0.2223 0.3474 0.3032 0.049 Uiso 1 1 calc R
H20C H 0.0907 0.2778 0.2212 0.049 Uiso 1 1 calc R
C21 C -0.1777(3) 0.1220(3) 0.2090(2) 0.0325(8) Uani 1 1 d .
H21A H -0.1935 0.0538 0.2111 0.049 Uiso 1 1 calc R
H21B H -0.1299 0.1410 0.1738 0.049 Uiso 1 1 calc R
H21C H -0.2546 0.1295 0.1767 0.049 Uiso 1 1 calc R
C22 C -0.2002(3) 0.1771(3) 0.3892(3) 0.0318(8) Uani 1 1 d .
H22A H -0.1591 0.2158 0.4558 0.048 Uiso 1 1 calc R
H22B H -0.2307 0.1077 0.3875 0.048 Uiso 1 1 calc R
H22C H -0.2680 0.1946 0.3522 0.048 Uiso 1 1 calc R
C23 C -0.0776(3) 0.3269(2) 0.3144(3) 0.0339(9) Uani 1 1 d .
H23A H -0.1581 0.3249 0.2740 0.051 Uiso 1 1 calc R
H23B H -0.0261 0.3459 0.2822 0.051 Uiso 1 1 calc R
H23C H -0.0419 0.3745 0.3759 0.051 Uiso 1 1 calc R
C24 C 0.7673(3) 0.3311(2) 0.6234(2) 0.0268(7) Uani 1 1 d .
H24A H 0.6970 0.3491 0.5932 0.032 Uiso 1 1 calc R
H24B H 0.7966 0.3201 0.5754 0.032 Uiso 1 1 calc R
C25 C 0.8649(3) 0.4106(2) 0.7081(2) 0.0267(7) Uani 1 1 d .
H25A H 0.9316 0.3898 0.7419 0.032 Uiso 1 1 calc R
H25B H 0.8975 0.4691 0.6871 0.032 Uiso 1 1 calc R
C26 C 0.9072(3) 0.5059(2) 0.8551(2) 0.0297(8) Uani 1 1 d .
H26A H 0.9431 0.5662 0.8380 0.036 Uiso 1 1 calc R
H26B H 0.9723 0.4835 0.8892 0.036 Uiso 1 1 calc R
C27 C 0.8529(3) 0.5263(2) 0.9188(3) 0.0302(8) Uani 1 1 d .
H27A H 0.9135 0.5819 0.9744 0.036 Uiso 1 1 calc R
H27B H 0.7834 0.5435 0.8832 0.036 Uiso 1 1 calc R
C28 C 0.7615(3) 0.4549(3) 1.0123(3) 0.0365(9) Uani 1 1 d .
H28A H 0.6870 0.4659 0.9768 0.044 Uiso 1 1 calc R
H28B H 0.8186 0.5127 1.0666 0.044 Uiso 1 1 calc R
C29 C 0.7322(3) 0.3660(3) 1.0491(2) 0.0373(9) Uani 1 1 d .
H29A H 0.8059 0.3526 1.0810 0.045 Uiso 1 1 calc R
H29B H 0.7024 0.3768 1.0967 0.045 Uiso 1 1 calc R
C30 C 0.6085(3) 0.1996(3) 1.0011(3) 0.0401(10) Uani 1 1 d .
H30A H 0.5762 0.2090 1.0474 0.048 Uiso 1 1 calc R
H30B H 0.6797 0.1833 1.0332 0.048 Uiso 1 1 calc R
C31 C 0.5136(3) 0.1181(3) 0.9153(3) 0.0371(9) Uani 1 1 d .
H31A H 0.4819 0.0591 0.9360 0.045 Uiso 1 1 calc R
H31B H 0.4456 0.1368 0.8796 0.045 Uiso 1 1 calc R
C32 C 0.4834(4) 0.0184(3) 0.7746(3) 0.0415(10) Uani 1 1 d .
H32A H 0.4121 0.0323 0.7360 0.050 Uiso 1 1 calc R
H32B H 0.4553 -0.0410 0.7959 0.050 Uiso 1 1 calc R
C33 C 0.5453(4) 0.0027(3) 0.7152(3) 0.0398(9) Uani 1 1 d .
H33A H 0.6234 -0.0006 0.7562 0.048 Uiso 1 1 calc R
H33B H 0.4944 -0.0596 0.6654 0.048 Uiso 1 1 calc R
C34 C 0.6323(3) 0.0750(3) 0.6201(3) 0.0326(8) Uani 1 1 d .
H34A H 0.5870 0.0143 0.5682 0.039 Uiso 1 1 calc R
H34B H 0.7106 0.0738 0.6637 0.039 Uiso 1 1 calc R
C35 C 0.6533(3) 0.1609(2) 0.5788(2) 0.0310(8) Uani 1 1 d .
H35A H 0.6887 0.1526 0.5347 0.037 Uiso 1 1 calc R
H35B H 0.5757 0.1672 0.5421 0.037 Uiso 1 1 calc R
C36 C 0.8871(4) 0.1952(4) 0.9695(3) 0.0641(14) Uani 1 1 d .
H36A H 0.8080 0.1510 0.9628 0.077 Uiso 1 1 calc R
H36B H 0.9254 0.2485 1.0282 0.077 Uiso 1 1 calc R
C37 C 0.9650(6) 0.1417(4) 0.9745(4) 0.0762(17) Uani 1 1 d .
H37A H 0.9167 0.0722 0.9398 0.091 Uiso 1 1 calc R
H37B H 1.0180 0.1461 1.0418 0.091 Uiso 1 1 calc R
C38 C 1.0370(4) 0.1932(4) 0.9266(4) 0.0648(15) Uani 1 1 d .
H38A H 1.1110 0.2490 0.9733 0.078 Uiso 1 1 calc R
H38B H 1.0602 0.1483 0.8946 0.078 Uiso 1 1 calc R
C39 C 0.9539(4) 0.2267(3) 0.8561(3) 0.0497(11) Uani 1 1 d .
H39A H 0.9989 0.2911 0.8502 0.060 Uiso 1 1 calc R
H39B H 0.9115 0.1798 0.7925 0.060 Uiso 1 1 calc R
C40 C 0.4370(6) 0.3255(5) 0.1194(6) 0.107(2) Uani 1 1 d .
H40 H 0.4753 0.3895 0.1600 0.128 Uiso 1 1 calc R
C41 C 0.4217(6) 0.2465(7) 0.1562(5) 0.117(3) Uani 1 1 d .
H41 H 0.4598 0.2559 0.2238 0.141 Uiso 1 1 calc R
C42 C 0.3560(7) 0.1575(7) 0.1017(6) 0.117(3) Uani 1 1 d .
H42 H 0.3432 0.1043 0.1302 0.140 Uiso 1 1 calc R
C43 C 0.3107(6) 0.1424(6) 0.0137(7) 0.105(2) Uani 1 1 d .
H43 H 0.2595 0.0780 -0.0247 0.126 Uiso 1 1 calc R
C44 C 0.3324(7) 0.2150(8) -0.0286(5) 0.108(3) Uani 1 1 d .
H44 H 0.3031 0.2005 -0.0962 0.129 Uiso 1 1 calc R
C45 C 0.3973(7) 0.3114(7) 0.0248(6) 0.106(2) Uani 1 1 d .
H45 H 0.4122 0.3639 -0.0044 0.127 Uiso 1 1 calc R

loop_
_atom_site_aniso_label
_atom_site_aniso_U_11
_atom_site_aniso_U_22
_atom_site_aniso_U_33
_atom_site_aniso_U_23
_atom_site_aniso_U_13
_atom_site_aniso_U_12
Ce1 0.01670(10) 0.01829(10) 0.01952(10) 0.00451(7) 0.00965(7) 0.00753(7)
K1 0.0202(3) 0.0268(4) 0.0219(4) 0.0063(3) 0.0110(3) 0.0100(3)
O1 0.0258(12) 0.0257(12) 0.0239(13) 0.0033(10) 0.0119(10) 0.0063(10)
O2 0.0207(12) 0.0296(13) 0.0229(12) 0.0029(10) 0.0093(10) 0.0066(10)
O3 0.0276(13) 0.0333(14) 0.0283(14) -0.0004(11) 0.0154(11) 0.0066(11)
O4 0.0255(13) 0.0459(16) 0.0222(13) 0.0083(11) 0.0100(11) 0.0088(12)
O5 0.0305(14) 0.0364(15) 0.0439(16) 0.0124(12) 0.0216(13) 0.0106(12)
O6 0.0309(13) 0.0310(14) 0.0453(16) 0.0081(12) 0.0235(12) 0.0124(11)
O7 0.095(3) 0.206(5) 0.082(3) 0.097(3) 0.067(2) 0.122(3)
Si1 0.0203(4) 0.0178(4) 0.0200(5) 0.0065(4) 0.0103(4) 0.0089(4)
Si2 0.0215(5) 0.0184(4) 0.0274(5) 0.0083(4) 0.0134(4) 0.0094(4)
Si3 0.0273(5) 0.0237(5) 0.0233(5) 0.0069(4) 0.0148(4) 0.0101(4)
Si4 0.0212(5) 0.0218(5) 0.0251(5) 0.0086(4) 0.0098(4) 0.0092(4)
C1 0.0318(19) 0.034(2) 0.0266(19) 0.0051(15) 0.0195(16) 0.0143(16)
C2 0.038(2) 0.0291(19) 0.032(2) 0.0127(16) 0.0265(18) 0.0171(17)
C3 0.0229(17) 0.0310(19) 0.038(2) 0.0060(16) 0.0227(17) 0.0078(15)
C4 0.0256(18) 0.039(2) 0.034(2) 0.0142(17) 0.0194(16) 0.0202(17)
C5 0.039(2) 0.0248(18) 0.042(2) 0.0077(16) 0.0298(18) 0.0183(17)
C6 0.0231(18) 0.049(2) 0.033(2) 0.0176(18) 0.0172(16) 0.0218(18)
C7 0.0258(18) 0.033(2) 0.030(2) -0.0014(16) 0.0031(16) 0.0193(17)
C8 0.0223(18) 0.036(2) 0.043(2) 0.0240(18) 0.0150(17) 0.0177(16)
C9 0.0275(19) 0.049(2) 0.0226(19) 0.0047(17) 0.0064(16) 0.0235(18)
C10 0.0177(17) 0.0276(19) 0.039(2) 0.0015(16) 0.0012(16) 0.0077(15)
C11 0.0262(18) 0.0245(17) 0.0297(19) 0.0140(15) 0.0127(16) 0.0092(15)
C12 0.0341(19) 0.0247(18) 0.032(2) 0.0134(15) 0.0220(17) 0.0117(16)
C13 0.0305(19) 0.0237(18) 0.034(2) 0.0101(16) 0.0148(17) 0.0059(16)
C14 0.047(2) 0.0185(17) 0.037(2) 0.0084(16) 0.0241(19) 0.0102(17)
C15 0.0316(19) 0.0227(17) 0.041(2) 0.0191(16) 0.0224(17) 0.0146(16)
C16 0.0299(19) 0.0271(19) 0.045(2) 0.0169(17) 0.0222(18) 0.0147(16)
C17 0.034(2) 0.0224(18) 0.034(2) 0.0097(15) 0.0141(17) 0.0099(16)
C18 0.041(2) 0.037(2) 0.033(2) 0.0065(17) 0.0211(18) 0.0168(18)
C19 0.0258(18) 0.037(2) 0.0300(19) 0.0089(16) 0.0169(16) 0.0135(16)
C20 0.045(2) 0.031(2) 0.030(2) 0.0127(16) 0.0221(18) 0.0149(18)
C21 0.0289(19) 0.039(2) 0.0234(19) 0.0107(16) 0.0045(16) 0.0141(17)
C22 0.0257(18) 0.039(2) 0.031(2) 0.0088(17) 0.0126(16) 0.0128(17)
C23 0.0294(19) 0.0291(19) 0.043(2) 0.0141(17) 0.0118(18) 0.0152(17)
C24 0.0277(18) 0.0347(19) 0.0266(19) 0.0114(15) 0.0186(16) 0.0132(16)
C25 0.0238(17) 0.0292(18) 0.031(2) 0.0115(15) 0.0173(16) 0.0083(15)
C26 0.0241(18) 0.0280(19) 0.0274(19) 0.0043(15) 0.0079(16) 0.0037(15)
C27 0.0259(18) 0.0263(19) 0.029(2) 0.0002(15) 0.0079(16) 0.0057(15)
C28 0.029(2) 0.046(2) 0.026(2) -0.0071(17) 0.0138(17) 0.0067(18)
C29 0.029(2) 0.056(3) 0.0194(19) 0.0006(17) 0.0098(16) 0.0106(19)
C30 0.034(2) 0.061(3) 0.031(2) 0.022(2) 0.0184(18) 0.018(2)
C31 0.036(2) 0.045(2) 0.041(2) 0.0199(19) 0.0257(19) 0.0152(19)
C32 0.038(2) 0.030(2) 0.057(3) 0.0097(19) 0.028(2) 0.0050(18)
C33 0.042(2) 0.0238(19) 0.056(3) 0.0096(18) 0.029(2) 0.0075(17)
C34 0.0299(19) 0.0292(19) 0.036(2) -0.0001(16) 0.0145(17) 0.0100(16)
C35 0.0302(19) 0.034(2) 0.0266(19) -0.0012(16) 0.0120(16) 0.0134(17)
C36 0.048(3) 0.102(4) 0.046(3) 0.031(3) 0.021(2) 0.031(3)
C37 0.124(5) 0.077(4) 0.045(3) 0.023(3) 0.032(3) 0.065(4)
C38 0.038(3) 0.065(3) 0.069(3) -0.018(3) 0.001(2) 0.031(2)
C39 0.052(3) 0.053(3) 0.058(3) 0.014(2) 0.037(2) 0.022(2)
C40 0.117(6) 0.089(5) 0.109(6) -0.006(4) 0.076(5) 0.010(4)
C41 0.084(5) 0.150(7) 0.053(4) -0.013(5) 0.034(4) -0.027(5)
C42 0.084(5) 0.167(9) 0.085(5) 0.067(6) 0.036(5) 0.024(5)
C43 0.055(4) 0.132(7) 0.123(7) 0.021(6) 0.033(5) 0.043(4)
C44 0.093(5) 0.204(10) 0.060(4) 0.027(6) 0.043(4) 0.091(7)
C45 0.127(6) 0.152(8) 0.112(6) 0.067(6) 0.087(6) 0.094(6)

loop_
_atom_type_symbol
_atom_type_description
_atom_type_scat_dispersion_real
_atom_type_scat_dispersion_imag
_atom_type_scat_source
C C 0.0033 0.0016 'International Tables Vol C Tables 4.2.6.8 and 6.1.1.4'
H H 0.0000 0.0000 'International Tables Vol C Tables 4.2.6.8 and 6.1.1.4'
Ce Ce -0.2486 2.6331 'International Tables Vol C Tables 4.2.6.8 and 6.1.1.4'
K K 0.2009 0.2494 'International Tables Vol C Tables 4.2.6.8 and 6.1.1.4'
O O 0.0106 0.0060 'International Tables Vol C Tables 4.2.6.8 and 6.1.1.4'
Si Si 0.0817 0.0704 'International Tables Vol C Tables 4.2.6.8 and 6.1.1.4'

loop_
_geom_angle_atom_site_label_1
_geom_angle_atom_site_label_2
_geom_angle_atom_site_label_3
_geom_angle
_geom_angle_site_symmetry_1
_geom_angle_site_symmetry_3
C11 Ce1 C12 28.97(9) . .
C11 Ce1 C4 92.97(10) . .
C12 Ce1 C4 119.59(10) . .
C11 Ce1 C1 127.62(10) . .
C12 Ce1 C1 137.85(10) . .
C4 Ce1 C1 47.35(11) . .
C11 Ce1 C5 99.48(10) . .
C12 Ce1 C5 116.73(10) . .
C4 Ce1 C5 28.78(10) . .
C1 Ce1 C5 28.84(10) . .
C11 Ce1 C15 28.81(10) . .
C12 Ce1 C15 47.31(10) . .
C4 Ce1 C15 73.10(10) . .
C1 Ce1 C15 99.18(10) . .
C5 Ce1 C15 72.00(10) . .
C11 Ce1 C10 114.41(11) . .
C12 Ce1 C10 85.56(11) . .
C4 Ce1 C10 141.51(11) . .
C1 Ce1 C10 94.25(11) . .
C5 Ce1 C10 115.68(11) . .
C15 Ce1 C10 119.10(11) . .
C11 Ce1 C9 142.84(10) . .
C12 Ce1 C9 113.95(11) . .
C4 Ce1 C9 119.60(10) . .
C1 Ce1 C9 74.51(10) . .
C5 Ce1 C9 101.81(11) . .
C15 Ce1 C9 141.51(11) . .
C10 Ce1 C9 28.44(10) . .
C11 Ce1 C14 47.40(11) . .
C12 Ce1 C14 47.21(10) . .
C4 Ce1 C14 86.23(11) . .
C1 Ce1 C14 90.83(11) . .
C5 Ce1 C14 71.56(10) . .
C15 Ce1 C14 28.54(10) . .
C10 Ce1 C14 92.91(11) . .
C9 Ce1 C14 112.99(12) . .
C11 Ce1 C6 100.99(10) . .
C12 Ce1 C6 73.87(10) . .
C4 Ce1 C6 165.98(10) . .
C1 Ce1 C6 120.57(11) . .
C5 Ce1 C6 144.24(11) . .
C15 Ce1 C6 119.33(10) . .
C10 Ce1 C6 28.58(10) . .
C9 Ce1 C6 46.84(10) . .
C14 Ce1 C6 102.26(11) . .
C11 Ce1 C13 47.37(11) . .
C12 Ce1 C13 28.49(10) . .
C4 Ce1 C13 114.75(10) . .
C1 Ce1 C13 112.01(11) . .
C5 Ce1 C13 98.78(10) . .
C15 Ce1 C13 47.11(10) . .
C10 Ce1 C13 72.76(11) . .
C9 Ce1 C13 99.16(12) . .
C14 Ce1 C13 28.68(10) . .
C6 Ce1 C13 74.85(11) . .
C11 Ce1 C3 115.21(10) . .
C12 Ce1 C3 144.12(10) . .
C4 Ce1 C3 28.77(9) . .
C1 Ce1 C3 47.24(11) . .
C5 Ce1 C3 47.42(10) . .
C15 Ce1 C3 100.76(10) . .
C10 Ce1 C3 129.64(11) . .
C9 Ce1 C3 101.60(11) . .
C14 Ce1 C3 114.61(10) . .
C6 Ce1 C3 139.89(10) . .
C13 Ce1 C3 143.28(10) . .
O1 K1 O7 76.83(9) . .
O1 K1 O2 60.76(7) . .
O7 K1 O2 85.15(11) . .
O1 K1 O4 166.53(7) . .
O7 K1 O4 89.72(9) . .
O2 K1 O4 119.49(8) . .
O1 K1 O3 117.34(7) . .
O7 K1 O3 79.10(12) . .
O2 K1 O3 60.26(7) . .
O4 K1 O3 59.58(7) . .
O1 K1 O6 60.23(7) . .
O7 K1 O6 85.84(12) . .
O2 K1 O6 120.84(7) . .
O4 K1 O6 118.79(8) . .
O3 K1 O6 164.80(7) . .
O1 K1 O5 116.36(8) . .
O7 K1 O5 80.21(11) . .
O2 K1 O5 165.31(7) . .
O4 K1 O5 59.51(8) . .
O3 K1 O5 115.05(8) . .
O6 K1 O5 59.59(7) . .
O1 K1 C6 81.97(8) . .
O7 K1 C6 155.79(10) . .
O2 K1 C6 74.29(9) . .
O4 K1 C6 111.35(8) . .
O3 K1 C6 100.85(9) . .
O6 K1 C6 93.73(9) . .
O5 K1 C6 120.25(9) . .
O1 K1 C7 88.19(8) . .
O7 K1 C7 160.57(11) . .
O2 K1 C7 98.39(9) . .
O4 K1 C7 104.78(9) . .
O3 K1 C7 119.29(9) . .
O6 K1 C7 75.91(9) . .
O5 K1 C7 95.87(9) . .
C6 K1 C7 24.90(9) . .
O1 K1 C10 102.59(9) . .
O7 K1 C10 154.61(12) . .
O2 K1 C10 73.05(8) . .
O4 K1 C10 89.85(9) . .
O3 K1 C10 78.84(9) . .
O6 K1 C10 116.31(9) . .
O5 K1 C10 120.82(9) . .
C6 K1 C10 25.05(9) . .
C7 K1 C10 40.85(9) . .
O1 K1 C8 113.19(9) . .
O7 K1 C8 162.22(10) . .
O2 K1 C8 112.46(8) . .
O4 K1 C8 79.63(9) . .
O3 K1 C8 106.95(9) . .
O6 K1 C8 86.89(9) . .
O5 K1 C8 82.11(9) . .
C6 K1 C8 41.05(9) . .
C7 K1 C8 25.18(9) . .
C10 K1 C8 40.77(9) . .
O1 K1 C9 122.82(8) . .
O7 K1 C9 158.16(11) . .
O2 K1 C9 96.25(9) . .
O4 K1 C9 70.56(8) . .
O3 K1 C9 82.71(9) . .
O6 K1 C9 111.52(9) . .
O5 K1 C9 96.86(9) . .
C6 K1 C9 40.87(9) . .
C7 K1 C9 40.84(9) . .
C10 K1 C9 24.75(9) . .
C8 K1 C9 24.76(9) . .
C35 O1 C24 113.8(3) . .
C35 O1 K1 114.94(19) . .
C24 O1 K1 112.77(18) . .
C26 O2 C25 111.8(2) . .
C26 O2 K1 115.59(19) . .
C25 O2 K1 114.59(18) . .
C28 O3 C27 112.4(3) . .
C28 O3 K1 112.6(2) . .
C27 O3 K1 112.95(19) . .
C30 O4 C29 112.3(3) . .
C30 O4 K1 117.7(2) . .
C29 O4 K1 117.0(2) . .
C32 O5 C31 112.2(3) . .
C32 O5 K1 111.6(2) . .
C31 O5 K1 110.2(2) . .
C33 O6 C34 111.7(3) . .
C33 O6 K1 114.5(2) . .
C34 O6 K1 111.98(19) . .
C39 O7 C36 110.8(3) . .
C39 O7 K1 129.6(3) . .
C36 O7 K1 118.2(3) . .
Si4 Si1 Si3 99.54(5) . .
Si4 Si1 Si2 102.43(6) . .
Si3 Si1 Si2 98.81(5) . .
Si4 Si1 Ce1 115.26(5) . .
Si3 Si1 Ce1 111.43(4) . .
Si2 Si1 Ce1 125.37(5) . .
C17 Si2 C16 107.02(16) . .
C17 Si2 Si2 103.31(12) . 2_556
C16 Si2 Si2 106.66(12) . 2_556
C17 Si2 Si1 113.11(12) . .
C16 Si2 Si1 106.12(11) . .
Si2 Si2 Si1 119.89(6) 2_556 .
C20 Si3 C19 104.30(16) . .
C20 Si3 C18 102.66(16) . .
C19 Si3 C18 104.22(16) . .
C20 Si3 Si1 114.12(12) . .
C19 Si3 Si1 112.59(11) . .
C18 Si3 Si1 117.51(12) . .
C22 Si4 C23 102.44(17) . .
C22 Si4 C21 106.06(17) . .
C23 Si4 C21 101.95(16) . .
C22 Si4 Si1 111.97(12) . .
C23 Si4 Si1 115.13(12) . .
C21 Si4 Si1 117.66(12) . .
C2 C1 C5 108.3(3) . .
C2 C1 Ce1 77.08(19) . .
C5 C1 Ce1 75.59(18) . .
C1 C2 C3 108.1(3) . .
C1 C2 Ce1 74.35(18) . .
C3 C2 Ce1 75.53(18) . .
C2 C3 C4 107.5(3) . .
C2 C3 Ce1 75.96(18) . .
C4 C3 Ce1 74.44(18) . .
C5 C4 C3 108.4(3) . .
C5 C4 Ce1 75.65(18) . .
C3 C4 Ce1 76.79(18) . .
C4 C5 C1 107.6(3) . .
C4 C5 Ce1 75.57(18) . .
C1 C5 Ce1 75.57(18) . .
C7 C6 C10 108.0(3) . .
C7 C6 Ce1 76.31(18) . .
C10 C6 Ce1 74.92(19) . .
C7 C6 K1 77.86(19) . .
C10 C6 K1 78.3(2) . .
Ce1 C6 K1 134.46(12) . .
C6 C7 C8 108.1(3) . .
C6 C7 Ce1 75.50(18) . .
C8 C7 Ce1 75.57(18) . .
C6 C7 K1 77.24(19) . .
C8 C7 K1 78.30(19) . .
Ce1 C7 K1 133.66(13) . .
C9 C8 C7 107.4(3) . .
C9 C8 Ce1 75.11(19) . .
C7 C8 Ce1 75.81(18) . .
C9 C8 K1 77.70(19) . .
C7 C8 K1 76.52(19) . .
Ce1 C8 K1 132.80(12) . .
C10 C9 C8 108.5(3) . .
C10 C9 Ce1 75.4(2) . .
C8 C9 Ce1 76.54(19) . .
C10 C9 K1 77.18(19) . .
C8 C9 K1 77.54(19) . .
Ce1 C9 K1 133.48(13) . .
C9 C10 C6 108.0(3) . .
C9 C10 Ce1 76.14(19) . .
C6 C10 Ce1 76.50(19) . .
C9 C10 K1 78.1(2) . .
C6 C10 K1 76.63(19) . .
Ce1 C10 K1 134.38(13) . .
C15 C11 C12 107.3(3) . .
C15 C11 Ce1 76.22(19) . .
C12 C11 Ce1 75.68(18) . .
C13 C12 C11 108.5(3) . .
C13 C12 Ce1 77.02(19) . .
C11 C12 Ce1 75.35(18) . .
C12 C13 C14 107.9(3) . .
C12 C13 Ce1 74.49(19) . .
C14 C13 Ce1 75.44(19) . .
C15 C14 C13 107.8(3) . .
C15 C14 Ce1 75.15(19) . .
C13 C14 Ce1 75.87(19) . .
C14 C15 C11 108.5(3) . .
C14 C15 Ce1 76.32(19) . .
C11 C15 Ce1 74.97(18) . .
O1 C24 C25 108.4(3) . .
O2 C25 C24 109.2(3) . .
O2 C26 C27 109.7(3) . .
O3 C27 C26 108.7(3) . .
O3 C28 C29 109.1(3) . .
O4 C29 C28 109.1(3) . .
O4 C30 C31 109.2(3) . .
O5 C31 C30 108.8(3) . .
O5 C32 C33 108.8(3) . .
O6 C33 C32 108.7(3) . .
O6 C34 C35 109.1(3) . .
O1 C35 C34 108.7(3) . .
O7 C36 C37 106.3(4) . .
C36 C37 C38 102.6(4) . .
C39 C38 C37 103.5(4) . .
O7 C39 C38 107.0(4) . .
C45 C40 C41 118.5(7) . .
C42 C41 C40 122.2(7) . .
C43 C42 C41 120.6(8) . .
C42 C43 C44 121.1(9) . .
C43 C44 C45 121.1(8) . .
C40 C45 C44 115.8(7) . .

loop_
_geom_bond_atom_site_label_1
_geom_bond_atom_site_label_2
_geom_bond_distance
_geom_bond_site_symmetry_2
Ce1 C11 2.808(3) .
Ce1 C12 2.812(3) .
Ce1 C4 2.816(3) .
Ce1 C1 2.817(3) .
Ce1 C5 2.817(3) .
Ce1 C15 2.824(3) .
Ce1 C10 2.824(3) .
Ce1 C9 2.833(3) .
Ce1 C14 2.839(3) .
Ce1 C6 2.844(3) .
Ce1 C13 2.844(3) .
Ce1 C3 2.846(3) .
K1 O1 2.773(2) .
K1 O7 2.781(3) .
K1 O2 2.801(2) .
K1 O4 2.826(2) .
K1 O3 2.834(3) .
K1 O6 2.874(3) .
K1 O5 2.881(3) .
K1 C6 3.215(4) .
K1 C7 3.223(4) .
K1 C10 3.236(3) .
K1 C8 3.245(3) .
K1 C9 3.248(3) .
O1 C35 1.411(4) .
O1 C24 1.417(4) .
O2 C26 1.414(4) .
O2 C25 1.424(4) .
O3 C28 1.414(4) .
O3 C27 1.424(4) .
O4 C30 1.409(4) .
O4 C29 1.416(4) .
O5 C32 1.417(5) .
O5 C31 1.425(4) .
O6 C33 1.419(4) .
O6 C34 1.420(4) .
O7 C39 1.376(5) .
O7 C36 1.406(5) .
Si1 Si4 2.3601(15) .
Si1 Si3 2.3784(13) .
Si1 Si2 2.3981(13) .
Si2 C17 1.888(4) .
Si2 C16 1.893(3) .
Si2 Si2 2.3790(18) 2_556
Si3 C20 1.892(3) .
Si3 C19 1.893(3) .
Si3 C18 1.893(4) .
Si4 C22 1.882(3) .
Si4 C23 1.886(3) .
Si4 C21 1.896(4) .
C1 C2 1.399(5) .
C1 C5 1.403(5) .
C2 C3 1.403(5) .
C3 C4 1.407(5) .
C4 C5 1.400(5) .
C6 C7 1.388(5) .
C6 C10 1.399(5) .
C7 C8 1.410(5) .
C8 C9 1.392(5) .
C9 C10 1.390(5) .
C11 C15 1.401(5) .
C11 C12 1.406(5) .
C12 C13 1.392(5) .
C13 C14 1.408(5) .
C14 C15 1.396(5) .
C24 C25 1.486(5) .
C26 C27 1.493(5) .
C28 C29 1.497(5) .
C30 C31 1.500(5) .
C32 C33 1.499(5) .
C34 C35 1.488(5) .
C36 C37 1.468(6) .
C37 C38 1.497(7) .
C38 C39 1.470(6) .
C40 C45 1.334(9) .
C40 C41 1.356(10) .
C41 C42 1.312(10) .
C42 C43 1.232(9) .
C43 C44 1.335(10) .
C44 C45 1.391(10) .

loop_
_geom_torsion_atom_site_label_1
_geom_torsion_atom_site_label_2
_geom_torsion_atom_site_label_3
_geom_torsion_atom_site_label_4
_geom_torsion
_geom_torsion_site_symmetry_4
O7 K1 O1 C35 112.2(2) .
O2 K1 O1 C35 -156.0(2) .
O4 K1 O1 C35 109.1(3) .
O3 K1 O1 C35 -177.7(2) .
O6 K1 O1 C35 19.4(2) .
O5 K1 O1 C35 40.3(2) .
C6 K1 O1 C35 -79.6(2) .
C7 K1 O1 C35 -55.4(2) .
C10 K1 O1 C35 -93.9(2) .
C8 K1 O1 C35 -52.3(2) .
C9 K1 O1 C35 -78.3(2) .
O7 K1 O1 C24 -115.1(2) .
O2 K1 O1 C24 -23.26(18) .
O4 K1 O1 C24 -118.2(3) .
O3 K1 O1 C24 -44.9(2) .
O6 K1 O1 C24 152.2(2) .
O5 K1 O1 C24 173.04(18) .
C6 K1 O1 C24 53.2(2) .
C7 K1 O1 C24 77.4(2) .
C10 K1 O1 C24 38.9(2) .
C8 K1 O1 C24 80.4(2) .
C9 K1 O1 C24 54.5(2) .
O1 K1 O2 C26 -143.7(2) .
O7 K1 O2 C26 -66.1(2) .
O4 K1 O2 C26 20.8(2) .
O3 K1 O2 C26 14.08(19) .
O6 K1 O2 C26 -148.3(2) .
O5 K1 O2 C26 -61.1(4) .
C6 K1 O2 C26 126.8(2) .
C7 K1 O2 C26 133.1(2) .
C10 K1 O2 C26 100.7(2) .
C8 K1 O2 C26 111.4(2) .
C9 K1 O2 C26 92.0(2) .
O1 K1 O2 C25 -11.46(19) .
O7 K1 O2 C25 66.1(2) .
O4 K1 O2 C25 153.07(19) .
O3 K1 O2 C25 146.4(2) .
O6 K1 O2 C25 -16.1(2) .
O5 K1 O2 C25 71.2(4) .
C6 K1 O2 C25 -100.9(2) .
C7 K1 O2 C25 -94.6(2) .
C10 K1 O2 C25 -127.0(2) .
C8 K1 O2 C25 -116.3(2) .
C9 K1 O2 C25 -135.8(2) .
O1 K1 O3 C28 170.7(2) .
O7 K1 O3 C28 -120.5(2) .
O2 K1 O3 C28 148.9(2) .
O4 K1 O3 C28 -24.3(2) .
O6 K1 O3 C28 -112.6(3) .
O5 K1 O3 C28 -46.8(2) .
C6 K1 O3 C28 84.2(2) .
C7 K1 O3 C28 66.2(2) .
C10 K1 O3 C28 72.2(2) .
C8 K1 O3 C28 42.3(2) .
C9 K1 O3 C28 47.4(2) .
O1 K1 O3 C27 42.1(2) .
O7 K1 O3 C27 111.0(2) .
O2 K1 O3 C27 20.34(18) .
O4 K1 O3 C27 -152.9(2) .
O6 K1 O3 C27 118.9(3) .
O5 K1 O3 C27 -175.36(19) .
C6 K1 O3 C27 -44.4(2) .
C7 K1 O3 C27 -62.3(2) .
C10 K1 O3 C27 -56.4(2) .
C8 K1 O3 C27 -86.3(2) .
C9 K1 O3 C27 -81.2(2) .
O1 K1 O4 C30 -67.7(4) .
O7 K1 O4 C30 -70.7(2) .
O2 K1 O4 C30 -155.0(2) .
O3 K1 O4 C30 -148.2(2) .
O6 K1 O4 C30 14.4(2) .
O5 K1 O4 C30 8.1(2) .
C6 K1 O4 C30 121.5(2) .
C7 K1 O4 C30 96.2(2) .
C10 K1 O4 C30 134.7(2) .
C8 K1 O4 C30 95.0(2) .
C9 K1 O4 C30 118.9(2) .
O1 K1 O4 C29 70.7(4) .
O7 K1 O4 C29 67.7(3) .
O2 K1 O4 C29 -16.6(3) .
O3 K1 O4 C29 -9.8(2) .
O6 K1 O4 C29 152.8(2) .
O5 K1 O4 C29 146.5(2) .
C6 K1 O4 C29 -100.1(2) .
C7 K1 O4 C29 -125.4(2) .
C10 K1 O4 C29 -86.9(2) .
C8 K1 O4 C29 -126.6(2) .
C9 K1 O4 C29 -102.7(2) .
O1 K1 O5 C32 -43.1(2) .
O7 K1 O5 C32 -113.0(2) .
O2 K1 O5 C32 -118.1(3) .
O4 K1 O5 C32 151.5(2) .
O3 K1 O5 C32 174.0(2) .
O6 K1 O5 C32 -22.1(2) .
C6 K1 O5 C32 53.1(2) .
C7 K1 O5 C32 47.8(2) .
C10 K1 O5 C32 82.3(2) .
C8 K1 O5 C32 68.9(2) .
C9 K1 O5 C32 88.9(2) .
O1 K1 O5 C31 -168.5(2) .
O7 K1 O5 C31 121.6(2) .
O2 K1 O5 C31 116.5(3) .
O4 K1 O5 C31 26.1(2) .
O3 K1 O5 C31 48.6(2) .
O6 K1 O5 C31 -147.5(2) .
C6 K1 O5 C31 -72.2(2) .
C7 K1 O5 C31 -77.6(2) .
C10 K1 O5 C31 -43.1(2) .
C8 K1 O5 C31 -56.4(2) .
C9 K1 O5 C31 -36.5(2) .
O1 K1 O6 C33 144.5(2) .
O7 K1 O6 C33 67.3(2) .
O2 K1 O6 C33 149.1(2) .
O4 K1 O6 C33 -20.1(2) .
O3 K1 O6 C33 59.5(4) .
O5 K1 O6 C33 -13.8(2) .
C6 K1 O6 C33 -137.0(2) .
C7 K1 O6 C33 -119.4(2) .
C10 K1 O6 C33 -125.7(2) .
C8 K1 O6 C33 -96.5(2) .
C9 K1 O6 C33 -99.1(2) .
O1 K1 O6 C34 16.0(2) .
O7 K1 O6 C34 -61.2(2) .
O2 K1 O6 C34 20.6(2) .
O4 K1 O6 C34 -148.6(2) .
O3 K1 O6 C34 -69.0(4) .
O5 K1 O6 C34 -142.3(2) .
C6 K1 O6 C34 94.5(2) .
C7 K1 O6 C34 112.1(2) .
C10 K1 O6 C34 105.9(2) .
C8 K1 O6 C34 135.0(2) .
C9 K1 O6 C34 132.5(2) .
O1 K1 O7 C39 9.1(4) .
O2 K1 O7 C39 -52.0(4) .
O4 K1 O7 C39 -171.6(4) .
O3 K1 O7 C39 -112.6(5) .
O6 K1 O7 C39 69.5(4) .
O5 K1 O7 C39 129.3(5) .
C6 K1 O7 C39 -20.4(7) .
C7 K1 O7 C39 49.5(7) .
C10 K1 O7 C39 -82.6(5) .
C8 K1 O7 C39 135.6(4) .
C9 K1 O7 C39 -146.7(4) .
O1 K1 O7 C36 -155.9(4) .
O2 K1 O7 C36 143.0(4) .
O4 K1 O7 C36 23.4(4) .
O3 K1 O7 C36 82.4(4) .
O6 K1 O7 C36 -95.5(4) .
O5 K1 O7 C36 -35.7(4) .
C6 K1 O7 C36 174.7(3) .
C7 K1 O7 C36 -115.5(4) .
C10 K1 O7 C36 112.4(4) .
C8 K1 O7 C36 -29.4(7) .
C9 K1 O7 C36 48.3(6) .
C11 Ce1 Si1 Si4 -56.48(8) .
C12 Ce1 Si1 Si4 -82.65(8) .
C4 Ce1 Si1 Si4 37.02(8) .
C1 Ce1 Si1 Si4 69.39(10) .
C5 Ce1 Si1 Si4 36.78(9) .
C15 Ce1 Si1 Si4 -35.83(8) .
C10 Ce1 Si1 Si4 -166.28(10) .
C9 Ce1 Si1 Si4 160.54(9) .
C14 Ce1 Si1 Si4 -47.52(10) .
C6 Ce1 Si1 Si4 -156.22(8) .
C13 Ce1 Si1 Si4 -80.03(9) .
C3 Ce1 Si1 Si4 64.01(8) .
C11 Ce1 Si1 Si3 55.98(8) .
C12 Ce1 Si1 Si3 29.81(8) .
C4 Ce1 Si1 Si3 149.48(8) .
C1 Ce1 Si1 Si3 -178.15(9) .
C5 Ce1 Si1 Si3 149.24(9) .
C15 Ce1 Si1 Si3 76.64(8) .
C10 Ce1 Si1 Si3 -53.81(10) .
C9 Ce1 Si1 Si3 -87.00(10) .
C14 Ce1 Si1 Si3 64.94(10) .
C6 Ce1 Si1 Si3 -43.76(8) .
C13 Ce1 Si1 Si3 32.44(9) .
C3 Ce1 Si1 Si3 176.48(8) .
C11 Ce1 Si1 Si2 174.70(8) .
C12 Ce1 Si1 Si2 148.53(8) .
C4 Ce1 Si1 Si2 -91.80(8) .
C1 Ce1 Si1 Si2 -59.43(10) .
C5 Ce1 Si1 Si2 -92.05(9) .
C15 Ce1 Si1 Si2 -164.65(8) .
C10 Ce1 Si1 Si2 64.90(11) .
C9 Ce1 Si1 Si2 31.71(10) .
C14 Ce1 Si1 Si2 -176.35(9) .
C6 Ce1 Si1 Si2 74.95(9) .
C13 Ce1 Si1 Si2 151.15(9) .
C3 Ce1 Si1 Si2 -64.81(8) .
Si4 Si1 Si2 C17 32.55(13) .
Si3 Si1 Si2 C17 -69.33(13) .
Ce1 Si1 Si2 C17 166.38(12) .
Si4 Si1 Si2 C16 149.59(13) .
Si3 Si1 Si2 C16 47.70(13) .
Ce1 Si1 Si2 C16 -76.59(13) .
Si4 Si1 Si2 Si2 -89.73(8) 2_556
Si3 Si1 Si2 Si2 168.39(6) 2_556
Ce1 Si1 Si2 Si2 44.09(8) 2_556
Si4 Si1 Si3 C20 50.29(14) .
Si2 Si1 Si3 C20 154.58(14) .
Ce1 Si1 Si3 C20 -71.78(14) .
Si4 Si1 Si3 C19 168.93(12) .
Si2 Si1 Si3 C19 -86.77(13) .
Ce1 Si1 Si3 C19 46.87(13) .
Si4 Si1 Si3 C18 -69.97(14) .
Si2 Si1 Si3 C18 34.33(14) .
Ce1 Si1 Si3 C18 167.97(13) .
Si3 Si1 Si4 C22 165.03(13) .
Si2 Si1 Si4 C22 63.72(14) .
Ce1 Si1 Si4 C22 -75.70(13) .
Si3 Si1 Si4 C23 -78.50(14) .
Si2 Si1 Si4 C23 -179.81(14) .
Ce1 Si1 Si4 C23 40.77(14) .
Si3 Si1 Si4 C21 41.78(14) .
Si2 Si1 Si4 C21 -59.53(14) .
Ce1 Si1 Si4 C21 161.05(13) .
C11 Ce1 C1 C2 127.6(2) .
C12 Ce1 C1 C2 165.00(19) .
C4 Ce1 C1 C2 76.0(2) .
C5 Ce1 C1 C2 113.1(3) .
C15 Ce1 C1 C2 132.7(2) .
C10 Ce1 C1 C2 -106.9(2) .
C9 Ce1 C1 C2 -86.2(2) .
C14 Ce1 C1 C2 160.1(2) .
C6 Ce1 C1 C2 -95.1(2) .
C13 Ce1 C1 C2 180.0(2) .
C3 Ce1 C1 C2 36.47(19) .
C11 Ce1 C1 C5 14.5(3) .
C12 Ce1 C1 C5 51.9(3) .
C4 Ce1 C1 C5 -37.1(2) .
C15 Ce1 C1 C5 19.6(2) .
C10 Ce1 C1 C5 140.0(2) .
C9 Ce1 C1 C5 160.7(2) .
C14 Ce1 C1 C5 47.0(2) .
C6 Ce1 C1 C5 151.8(2) .
C13 Ce1 C1 C5 66.9(2) .
C3 Ce1 C1 C5 -76.6(2) .
C5 C1 C2 C3 1.2(4) .
Ce1 C1 C2 C3 -68.6(2) .
C5 C1 C2 Ce1 69.8(2) .
C11 Ce1 C2 C1 -78.1(3) .
C12 Ce1 C2 C1 -39.0(5) .
C4 Ce1 C2 C1 -76.8(2) .
C5 Ce1 C2 C1 -37.2(2) .
C15 Ce1 C2 C1 -54.8(2) .
C10 Ce1 C2 C1 77.0(2) .
C9 Ce1 C2 C1 85.7(2) .
C14 Ce1 C2 C1 -22.6(2) .
C6 Ce1 C2 C1 101.6(2) .
C13 Ce1 C2 C1 -0.1(3) .
C3 Ce1 C2 C1 -113.9(3) .
C11 Ce1 C2 C3 35.9(3) .
C12 Ce1 C2 C3 75.0(4) .
C4 Ce1 C2 C3 37.17(19) .
C1 Ce1 C2 C3 113.9(3) .
C5 Ce1 C2 C3 76.8(2) .
C15 Ce1 C2 C3 59.1(2) .
C10 Ce1 C2 C3 -169.0(2) .
C9 Ce1 C2 C3 -160.4(2) .
C14 Ce1 C2 C3 91.4(2) .
C6 Ce1 C2 C3 -144.5(2) .
C13 Ce1 C2 C3 113.9(2) .
C1 C2 C3 C4 -0.5(4) .
Ce1 C2 C3 C4 -68.4(2) .
C1 C2 C3 Ce1 67.8(2) .
C11 Ce1 C3 C2 -155.46(19) .
C12 Ce1 C3 C2 -152.93(19) .
C4 Ce1 C3 C2 -113.1(3) .
C1 Ce1 C3 C2 -36.54(19) .
C5 Ce1 C3 C2 -76.1(2) .
C15 Ce1 C3 C2 -129.1(2) .
C10 Ce1 C3 C2 14.0(3) .
C9 Ce1 C3 C2 19.3(2) .
C14 Ce1 C3 C2 -102.8(2) .
C6 Ce1 C3 C2 52.2(3) .
C13 Ce1 C3 C2 -103.8(2) .
C11 Ce1 C3 C4 -42.4(2) .
C12 Ce1 C3 C4 -39.9(3) .
C1 Ce1 C3 C4 76.5(2) .
C5 Ce1 C3 C4 36.9(2) .
C15 Ce1 C3 C4 -16.1(2) .
C10 Ce1 C3 C4 127.1(2) .
C9 Ce1 C3 C4 132.4(2) .
C14 Ce1 C3 C4 10.2(2) .
C6 Ce1 C3 C4 165.2(2) .
C13 Ce1 C3 C4 9.2(3) .
C2 C3 C4 C5 -0.3(4) .
Ce1 C3 C4 C5 -69.7(2) .
C2 C3 C4 Ce1 69.4(2) .
C11 Ce1 C4 C5 -104.4(2) .
C12 Ce1 C4 C5 -92.3(2) .
C1 Ce1 C4 C5 37.2(2) .
C15 Ce1 C4 C5 -83.2(2) .
C10 Ce1 C4 C5 32.5(3) .
C9 Ce1 C4 C5 57.0(2) .
C14 Ce1 C4 C5 -57.4(2) .
C6 Ce1 C4 C5 70.5(5) .
C13 Ce1 C4 C5 -60.7(2) .
C3 Ce1 C4 C5 113.3(3) .
C11 Ce1 C4 C3 142.3(2) .
C12 Ce1 C4 C3 154.4(2) .
C1 Ce1 C4 C3 -76.1(2) .
C5 Ce1 C4 C3 -113.3(3) .
C15 Ce1 C4 C3 163.5(2) .
C10 Ce1 C4 C3 -80.8(3) .
C9 Ce1 C4 C3 -56.3(2) .
C14 Ce1 C4 C3 -170.7(2) .
C6 Ce1 C4 C3 -42.8(5) .
C13 Ce1 C4 C3 -173.9(2) .
C3 C4 C5 C1 1.1(4) .
Ce1 C4 C5 C1 -69.4(2) .
C3 C4 C5 Ce1 70.5(2) .
C2 C1 C5 C4 -1.4(4) .
Ce1 C1 C5 C4 69.4(2) .
C2 C1 C5 Ce1 -70.8(2) .
C11 Ce1 C5 C4 78.8(2) .
C12 Ce1 C5 C4 103.4(2) .
C1 Ce1 C5 C4 -112.8(3) .
C15 Ce1 C5 C4 87.5(2) .
C10 Ce1 C5 C4 -158.2(2) .
C9 Ce1 C5 C4 -131.9(2) .
C14 Ce1 C5 C4 117.6(2) .
C6 Ce1 C5 C4 -157.0(2) .
C13 Ce1 C5 C4 126.8(2) .
C3 Ce1 C5 C4 -36.90(19) .
C11 Ce1 C5 C1 -168.4(2) .
C12 Ce1 C5 C1 -143.8(2) .
C4 Ce1 C5 C1 112.8(3) .
C15 Ce1 C5 C1 -159.6(2) .
C10 Ce1 C5 C1 -45.4(2) .
C9 Ce1 C5 C1 -19.0(2) .
C14 Ce1 C5 C1 -129.6(2) .
C6 Ce1 C5 C1 -44.2(3) .
C13 Ce1 C5 C1 -120.4(2) .
C3 Ce1 C5 C1 75.9(2) .
C11 Ce1 C6 C7 -125.2(2) .
C12 Ce1 C6 C7 -135.5(2) .
C4 Ce1 C6 C7 60.0(5) .
C1 Ce1 C6 C7 88.0(2) .
C5 Ce1 C6 C7 111.0(2) .
C15 Ce1 C6 C7 -149.0(2) .
C10 Ce1 C6 C7 113.2(3) .
C9 Ce1 C6 C7 76.2(2) .
C14 Ce1 C6 C7 -173.6(2) .
C13 Ce1 C6 C7 -165.1(2) .
C3 Ce1 C6 C7 29.5(3) .
C11 Ce1 C6 C10 121.6(2) .
C12 Ce1 C6 C10 111.3(2) .
C4 Ce1 C6 C10 -53.2(5) .
C1 Ce1 C6 C10 -25.2(3) .
C5 Ce1 C6 C10 -2.3(3) .
C15 Ce1 C6 C10 97.7(2) .
C9 Ce1 C6 C10 -37.0(2) .
C14 Ce1 C6 C10 73.1(2) .
C13 Ce1 C6 C10 81.7(2) .
C3 Ce1 C6 C10 -83.7(3) .
C11 Ce1 C6 K1 177.64(17) .
C12 Ce1 C6 K1 167.3(2) .
C4 Ce1 C6 K1 2.8(6) .
C1 Ce1 C6 K1 30.8(2) .
C5 Ce1 C6 K1 53.8(3) .
C15 Ce1 C6 K1 153.82(16) .
C10 Ce1 C6 K1 56.1(2) .
C9 Ce1 C6 K1 19.08(15) .
C14 Ce1 C6 K1 129.20(18) .
C13 Ce1 C6 K1 137.8(2) .
C3 Ce1 C6 K1 -27.6(3) .
O1 K1 C6 C7 103.2(2) .
O7 K1 C6 C7 132.1(3) .
O2 K1 C6 C7 165.0(2) .
O4 K1 C6 C7 -79.0(2) .
O3 K1 C6 C7 -140.4(2) .
O6 K1 C6 C7 44.0(2) .
O5 K1 C6 C7 -12.7(2) .
C10 K1 C6 C7 -111.5(3) .
C8 K1 C6 C7 -36.97(19) .
C9 K1 C6 C7 -75.1(2) .
O1 K1 C6 C10 -145.3(2) .
O7 K1 C6 C10 -116.4(3) .
O2 K1 C6 C10 -83.5(2) .
O4 K1 C6 C10 32.5(2) .
O3 K1 C6 C10 -28.9(2) .
O6 K1 C6 C10 155.5(2) .
O5 K1 C6 C10 98.8(2) .
C7 K1 C6 C10 111.5(3) .
C8 K1 C6 C10 74.6(2) .
C9 K1 C6 C10 36.4(2) .
O1 K1 C6 Ce1 159.80(19) .
O7 K1 C6 Ce1 -171.3(3) .
O2 K1 C6 Ce1 -138.41(19) .
O4 K1 C6 Ce1 -22.4(2) .
O3 K1 C6 Ce1 -83.76(18) .
O6 K1 C6 Ce1 100.58(18) .
O5 K1 C6 Ce1 43.9(2) .
C7 K1 C6 Ce1 56.6(2) .
C10 K1 C6 Ce1 -54.9(2) .
C8 K1 C6 Ce1 19.65(15) .
C9 K1 C6 Ce1 -18.53(14) .
C10 C6 C7 C8 -0.3(4) .
Ce1 C6 C7 C8 -69.2(2) .
K1 C6 C7 C8 73.0(2) .
C10 C6 C7 Ce1 68.9(2) .
K1 C6 C7 Ce1 142.16(10) .
C10 C6 C7 K1 -73.3(2) .
Ce1 C6 C7 K1 -142.16(10) .
C11 Ce1 C7 C6 63.0(2) .
C12 Ce1 C7 C6 42.5(2) .
C4 Ce1 C7 C6 -159.6(2) .
C1 Ce1 C7 C6 -107.2(2) .
C5 Ce1 C7 C6 -110.0(2) .
C15 Ce1 C7 C6 46.4(3) .
C10 Ce1 C7 C6 -37.1(2) .
C9 Ce1 C7 C6 -76.5(2) .
C14 Ce1 C7 C6 8.2(3) .
C13 Ce1 C7 C6 14.7(2) .
C3 Ce1 C7 C6 -159.6(2) .
C11 Ce1 C7 C8 176.5(2) .
C12 Ce1 C7 C8 155.9(2) .
C4 Ce1 C7 C8 -46.2(3) .
C1 Ce1 C7 C8 6.2(2) .
C5 Ce1 C7 C8 3.4(3) .
C15 Ce1 C7 C8 159.8(2) .
C10 Ce1 C7 C8 76.4(2) .
C9 Ce1 C7 C8 37.0(2) .
C14 Ce1 C7 C8 121.6(2) .
C6 Ce1 C7 C8 113.4(3) .
C13 Ce1 C7 C8 128.2(2) .
C3 Ce1 C7 C8 -46.2(2) .
C11 Ce1 C7 K1 118.79(17) .
C12 Ce1 C7 K1 98.28(18) .
C4 Ce1 C7 K1 -103.9(2) .
C1 Ce1 C7 K1 -51.4(2) .
C5 Ce1 C7 K1 -54.3(3) .
C15 Ce1 C7 K1 102.2(2) .
C10 Ce1 C7 K1 18.69(15) .
C9 Ce1 C7 K1 -20.70(15) .
C14 Ce1 C7 K1 63.9(2) .
C6 Ce1 C7 K1 55.8(2) .
C13 Ce1 C7 K1 70.51(19) .
C3 Ce1 C7 K1 -103.86(18) .
O1 K1 C7 C6 -74.7(2) .
O7 K1 C7 C6 -113.9(3) .
O2 K1 C7 C6 -14.6(2) .
O4 K1 C7 C6 109.0(2) .
O3 K1 C7 C6 45.9(2) .
O6 K1 C7 C6 -134.4(2) .
O5 K1 C7 C6 169.0(2) .
C10 K1 C7 C6 37.0(2) .
C8 K1 C7 C6 111.9(3) .
C9 K1 C7 C6 75.3(2) .
O1 K1 C7 C8 173.4(2) .
O7 K1 C7 C8 134.3(3) .
O2 K1 C7 C8 -126.5(2) .
O4 K1 C7 C8 -2.8(2) .
O3 K1 C7 C8 -65.9(2) .
O6 K1 C7 C8 113.7(2) .
O5 K1 C7 C8 57.1(2) .
C6 K1 C7 C8 -111.9(3) .
C10 K1 C7 C8 -74.8(2) .
C9 K1 C7 C8 -36.58(19) .
O1 K1 C7 Ce1 -129.87(18) .
O7 K1 C7 Ce1 -169.1(3) .
O2 K1 C7 Ce1 -69.78(18) .
O4 K1 C7 Ce1 53.83(19) .
O3 K1 C7 Ce1 -9.3(2) .
O6 K1 C7 Ce1 170.41(19) .
O5 K1 C7 Ce1 113.81(18) .
C6 K1 C7 Ce1 -55.2(2) .
C10 K1 C7 Ce1 -18.15(15) .
C8 K1 C7 Ce1 56.7(2) .
C9 K1 C7 Ce1 20.10(15) .
C6 C7 C8 C9 0.0(4) .
Ce1 C7 C8 C9 -69.1(2) .
K1 C7 C8 C9 72.3(2) .
C6 C7 C8 Ce1 69.1(2) .
K1 C7 C8 Ce1 141.38(10) .
C6 C7 C8 K1 -72.2(2) .
Ce1 C7 C8 K1 -141.38(10) .
C11 Ce1 C8 C9 107.2(3) .
C12 Ce1 C8 C9 84.6(2) .
C4 Ce1 C8 C9 -97.5(2) .
C1 Ce1 C8 C9 -61.7(2) .
C5 Ce1 C8 C9 -65.1(2) .
C15 Ce1 C8 C9 54.9(5) .
C10 Ce1 C8 C9 36.7(2) .
C14 Ce1 C8 C9 26.4(3) .
C6 Ce1 C8 C9 76.2(2) .
C13 Ce1 C8 C9 51.9(2) .
C3 Ce1 C8 C9 -108.6(2) .
C11 Ce1 C8 C7 -5.5(3) .
C12 Ce1 C8 C7 -28.1(2) .
C4 Ce1 C8 C7 149.8(2) .
C1 Ce1 C8 C7 -174.4(2) .
C5 Ce1 C8 C7 -177.8(2) .
C15 Ce1 C8 C7 -57.8(5) .
C10 Ce1 C8 C7 -76.0(2) .
C9 Ce1 C8 C7 -112.7(3) .
C14 Ce1 C8 C7 -86.3(3) .
C6 Ce1 C8 C7 -36.4(2) .
C13 Ce1 C8 C7 -60.8(2) .
C3 Ce1 C8 C7 138.7(2) .
C11 Ce1 C8 K1 50.3(3) .
C12 Ce1 C8 K1 27.7(2) .
C4 Ce1 C8 K1 -154.35(15) .
C1 Ce1 C8 K1 -118.58(18) .
C5 Ce1 C8 K1 -121.99(17) .
C15 Ce1 C8 K1 -1.9(5) .
C10 Ce1 C8 K1 -20.14(15) .
C9 Ce1 C8 K1 -56.9(2) .
C14 Ce1 C8 K1 -30.5(3) .
C6 Ce1 C8 K1 19.38(14) .
C13 Ce1 C8 K1 -5.0(2) .
C3 Ce1 C8 K1 -165.45(18) .
O1 K1 C8 C9 -118.6(2) .
O7 K1 C8 C9 119.8(4) .
O2 K1 C8 C9 -52.1(2) .
O4 K1 C8 C9 65.7(2) .
O3 K1 C8 C9 12.2(2) .
O6 K1 C8 C9 -174.3(2) .
O5 K1 C8 C9 126.0(2) .
C6 K1 C8 C9 -75.0(2) .
C7 K1 C8 C9 -111.5(3) .
C10 K1 C8 C9 -36.3(2) .
O1 K1 C8 C7 -7.1(2) .
O7 K1 C8 C7 -128.7(4) .
O2 K1 C8 C7 59.4(2) .
O4 K1 C8 C7 177.2(2) .
O3 K1 C8 C7 123.6(2) .
O6 K1 C8 C7 -62.8(2) .
O5 K1 C8 C7 -122.5(2) .
C6 K1 C8 C7 36.52(19) .
C10 K1 C8 C7 75.2(2) .
C9 K1 C8 C7 111.5(3) .
O1 K1 C8 Ce1 -62.69(19) .
O7 K1 C8 Ce1 175.7(3) .
O2 K1 C8 Ce1 3.9(2) .
O4 K1 C8 Ce1 121.64(18) .
O3 K1 C8 Ce1 68.07(19) .
O6 K1 C8 Ce1 -118.34(18) .
O5 K1 C8 Ce1 -178.05(19) .
C6 K1 C8 Ce1 -19.04(14) .
C7 K1 C8 Ce1 -55.6(2) .
C10 K1 C8 Ce1 19.63(14) .
C9 K1 C8 Ce1 55.9(2) .
C7 C8 C9 C10 0.3(4) .
Ce1 C8 C9 C10 -69.3(2) .
K1 C8 C9 C10 71.7(2) .
C7 C8 C9 Ce1 69.6(2) .
K1 C8 C9 Ce1 141.03(9) .
C7 C8 C9 K1 -71.4(2) .
Ce1 C8 C9 K1 -141.03(9) .
C11 Ce1 C9 C10 0.8(3) .
C12 Ce1 C9 C10 3.6(2) .
C4 Ce1 C9 C10 -147.3(2) .
C1 Ce1 C9 C10 -132.3(2) .
C5 Ce1 C9 C10 -122.9(2) .
C15 Ce1 C9 C10 -47.1(3) .
C14 Ce1 C9 C10 -48.1(2) .
C6 Ce1 C9 C10 37.2(2) .
C13 Ce1 C9 C10 -21.9(2) .
C3 Ce1 C9 C10 -171.4(2) .
C11 Ce1 C9 C8 -112.8(2) .
C12 Ce1 C9 C8 -109.9(2) .
C4 Ce1 C9 C8 99.2(2) .
C1 Ce1 C9 C8 114.1(2) .
C5 Ce1 C9 C8 123.5(2) .
C15 Ce1 C9 C8 -160.62(19) .
C10 Ce1 C9 C8 -113.6(3) .
C14 Ce1 C9 C8 -161.7(2) .
C6 Ce1 C9 C8 -76.4(2) .
C13 Ce1 C9 C8 -135.4(2) .
C3 Ce1 C9 C8 75.0(2) .
C11 Ce1 C9 K1 -55.0(3) .
C12 Ce1 C9 K1 -52.1(2) .
C4 Ce1 C9 K1 156.97(15) .
C1 Ce1 C9 K1 171.9(2) .
C5 Ce1 C9 K1 -178.68(17) .
C15 Ce1 C9 K1 -102.8(2) .
C10 Ce1 C9 K1 -55.8(2) .
C14 Ce1 C9 K1 -103.88(18) .
C6 Ce1 C9 K1 -18.56(15) .
C13 Ce1 C9 K1 -77.63(19) .
C3 Ce1 C9 K1 132.83(18) .
O1 K1 C9 C10 -38.8(2) .
O7 K1 C9 C10 112.8(3) .
O2 K1 C9 C10 20.3(2) .
O4 K1 C9 C10 139.4(2) .
O3 K1 C9 C10 79.1(2) .
O6 K1 C9 C10 -106.4(2) .
O5 K1 C9 C10 -166.4(2) .
C6 K1 C9 C10 -36.8(2) .
C7 K1 C9 C10 -75.3(2) .
C8 K1 C9 C10 -112.6(3) .
O1 K1 C9 C8 73.8(2) .
O7 K1 C9 C8 -134.6(3) .
O2 K1 C9 C8 132.9(2) .
O4 K1 C9 C8 -108.0(2) .
O3 K1 C9 C8 -168.3(2) .
O6 K1 C9 C8 6.2(2) .
O5 K1 C9 C8 -53.8(2) .
C6 K1 C9 C8 75.7(2) .
C7 K1 C9 C8 37.3(2) .
C10 K1 C9 C8 112.6(3) .
O1 K1 C9 Ce1 16.3(2) .
O7 K1 C9 Ce1 168.0(2) .
O2 K1 C9 Ce1 75.40(19) .
O4 K1 C9 Ce1 -165.5(2) .
O3 K1 C9 Ce1 134.27(19) .
O6 K1 C9 Ce1 -51.3(2) .
O5 K1 C9 Ce1 -111.24(18) .
C6 K1 C9 Ce1 18.29(14) .
C7 K1 C9 Ce1 -20.19(15) .
C10 K1 C9 Ce1 55.1(2) .
C8 K1 C9 Ce1 -57.4(2) .
C8 C9 C10 C6 -0.5(4) .
Ce1 C9 C10 C6 -70.5(2) .
K1 C9 C10 C6 71.5(2) .
C8 C9 C10 Ce1 70.1(2) .
K1 C9 C10 Ce1 142.04(10) .
C8 C9 C10 K1 -72.0(2) .
Ce1 C9 C10 K1 -142.04(10) .
C7 C6 C10 C9 0.5(4) .
Ce1 C6 C10 C9 70.3(2) .
K1 C6 C10 C9 -72.5(2) .
C7 C6 C10 Ce1 -69.8(2) .
K1 C6 C10 Ce1 -142.78(10) .
C7 C6 C10 K1 73.0(2) .
Ce1 C6 C10 K1 142.78(10) .
C11 Ce1 C10 C9 -179.5(2) .
C12 Ce1 C10 C9 -176.7(2) .
C4 Ce1 C10 C9 49.1(3) .
C1 Ce1 C10 C9 45.6(2) .
C5 Ce1 C10 C9 65.7(2) .
C15 Ce1 C10 C9 148.6(2) .
C14 Ce1 C10 C9 136.7(2) .
C6 Ce1 C10 C9 -112.8(3) .
C13 Ce1 C10 C9 157.4(2) .
C3 Ce1 C10 C9 11.0(3) .
C11 Ce1 C10 C6 -66.7(2) .
C12 Ce1 C10 C6 -63.9(2) .
C4 Ce1 C10 C6 161.8(2) .
C1 Ce1 C10 C6 158.4(2) .
C5 Ce1 C10 C6 178.5(2) .
C15 Ce1 C10 C6 -98.6(2) .
C9 Ce1 C10 C6 112.8(3) .
C14 Ce1 C10 C6 -110.6(2) .
C13 Ce1 C10 C6 -89.9(2) .
C3 Ce1 C10 C6 123.7(2) .
C11 Ce1 C10 K1 -122.13(18) .
C12 Ce1 C10 K1 -119.30(19) .
C4 Ce1 C10 K1 106.4(2) .
C1 Ce1 C10 K1 102.97(19) .
C5 Ce1 C10 K1 123.11(18) .
C15 Ce1 C10 K1 -154.06(16) .
C9 Ce1 C10 K1 57.4(2) .
C14 Ce1 C10 K1 -165.98(19) .
C6 Ce1 C10 K1 -55.4(2) .
C13 Ce1 C10 K1 -145.3(2) .
C3 Ce1 C10 K1 68.3(2) .
O1 K1 C10 C9 147.3(2) .
O7 K1 C10 C9 -126.9(3) .
O2 K1 C10 C9 -158.9(2) .
O4 K1 C10 C9 -37.9(2) .
O3 K1 C10 C9 -96.8(2) .
O6 K1 C10 C9 84.5(2) .
O5 K1 C10 C9 15.8(2) .
C6 K1 C10 C9 112.1(3) .
C7 K1 C10 C9 75.3(2) .
C8 K1 C10 C9 36.3(2) .
O1 K1 C10 C6 35.3(2) .
O7 K1 C10 C6 121.0(3) .
O2 K1 C10 C6 89.0(2) .
O4 K1 C10 C6 -149.9(2) .
O3 K1 C10 C6 151.1(2) .
O6 K1 C10 C6 -27.5(2) .
O5 K1 C10 C6 -96.3(2) .
C7 K1 C10 C6 -36.8(2) .
C8 K1 C10 C6 -75.7(2) .
C9 K1 C10 C6 -112.1(3) .
O1 K1 C10 Ce1 90.66(19) .
O7 K1 C10 Ce1 176.42(17) .
O2 K1 C10 Ce1 144.4(2) .
O4 K1 C10 Ce1 -94.56(19) .
O3 K1 C10 Ce1 -153.5(2) .
O6 K1 C10 Ce1 27.9(2) .
O5 K1 C10 Ce1 -40.9(2) .
C6 K1 C10 Ce1 55.4(2) .
C7 K1 C10 Ce1 18.59(15) .
C8 K1 C10 Ce1 -20.37(15) .
C9 K1 C10 Ce1 -56.7(2) .
C12 Ce1 C11 C15 -112.3(3) .
C4 Ce1 C11 C15 45.7(2) .
C1 Ce1 C11 C15 10.4(2) .
C5 Ce1 C11 C15 17.5(2) .
C10 Ce1 C11 C15 -106.5(2) .
C9 Ce1 C11 C15 -106.9(2) .
C14 Ce1 C11 C15 -36.4(2) .
C6 Ce1 C11 C15 -133.0(2) .
C13 Ce1 C11 C15 -75.8(2) .
C3 Ce1 C11 C15 64.7(2) .
C4 Ce1 C11 C12 158.0(2) .
C1 Ce1 C11 C12 122.7(2) .
C5 Ce1 C11 C12 129.8(2) .
C15 Ce1 C11 C12 112.3(3) .
C10 Ce1 C11 C12 5.8(2) .
C9 Ce1 C11 C12 5.4(3) .
C14 Ce1 C11 C12 75.9(2) .
C6 Ce1 C11 C12 -20.8(2) .
C13 Ce1 C11 C12 36.52(19) .
C3 Ce1 C11 C12 176.95(19) .
C15 C11 C12 C13 -0.3(4) .
Ce1 C11 C12 C13 -70.6(2) .
C15 C11 C12 Ce1 70.3(2) .
C11 Ce1 C12 C13 113.4(3) .
C4 Ce1 C12 C13 87.9(2) .
C1 Ce1 C12 C13 30.1(3) .
C5 Ce1 C12 C13 55.3(2) .
C15 Ce1 C12 C13 76.0(2) .
C10 Ce1 C12 C13 -61.3(2) .
C9 Ce1 C12 C13 -63.0(2) .
C14 Ce1 C12 C13 36.8(2) .
C6 Ce1 C12 C13 -87.9(2) .
C3 Ce1 C12 C13 108.7(2) .
C4 Ce1 C12 C11 -25.5(2) .
C1 Ce1 C12 C11 -83.2(2) .
C5 Ce1 C12 C11 -58.1(2) .
C15 Ce1 C12 C11 -37.34(19) .
C10 Ce1 C12 C11 -174.7(2) .
C9 Ce1 C12 C11 -176.41(19) .
C14 Ce1 C12 C11 -76.6(2) .
C6 Ce1 C12 C11 158.8(2) .
C13 Ce1 C12 C11 -113.4(3) .
C3 Ce1 C12 C11 -4.7(3) .
C11 C12 C13 C14 0.8(4) .
Ce1 C12 C13 C14 -68.7(2) .
C11 C12 C13 Ce1 69.5(2) .
C11 Ce1 C13 C12 -37.18(19) .
C4 Ce1 C13 C12 -106.9(2) .
C1 Ce1 C13 C12 -158.7(2) .
C5 Ce1 C13 C12 -132.0(2) .
C15 Ce1 C13 C12 -76.8(2) .
C10 Ce1 C13 C12 113.7(2) .
C9 Ce1 C13 C12 124.4(2) .
C14 Ce1 C13 C12 -113.6(3) .
C6 Ce1 C13 C12 84.0(2) .
C3 Ce1 C13 C12 -111.8(2) .
C11 Ce1 C13 C14 76.4(2) .
C12 Ce1 C13 C14 113.6(3) .
C4 Ce1 C13 C14 6.7(3) .
C1 Ce1 C13 C14 -45.1(2) .
C5 Ce1 C13 C14 -18.4(2) .
C15 Ce1 C13 C14 36.8(2) .
C10 Ce1 C13 C14 -132.7(2) .
C9 Ce1 C13 C14 -122.0(2) .
C6 Ce1 C13 C14 -162.4(2) .
C3 Ce1 C13 C14 1.9(3) .
C12 C13 C14 C15 -1.0(4) .
Ce1 C13 C14 C15 -69.0(2) .
C12 C13 C14 Ce1 68.0(2) .
C11 Ce1 C14 C15 36.79(19) .
C12 Ce1 C14 C15 76.6(2) .
C4 Ce1 C14 C15 -60.7(2) .
C1 Ce1 C14 C15 -107.9(2) .
C5 Ce1 C14 C15 -86.1(2) .
C10 Ce1 C14 C15 157.8(2) .
C9 Ce1 C14 C15 178.6(2) .
C6 Ce1 C14 C15 130.5(2) .
C13 Ce1 C14 C15 113.1(3) .
C3 Ce1 C14 C15 -65.6(2) .
C11 Ce1 C14 C13 -76.3(2) .
C12 Ce1 C14 C13 -36.5(2) .
C4 Ce1 C14 C13 -173.9(2) .
C1 Ce1 C14 C13 139.0(2) .
C5 Ce1 C14 C13 160.8(2) .
C15 Ce1 C14 C13 -113.1(3) .
C10 Ce1 C14 C13 44.7(2) .
C9 Ce1 C14 C13 65.5(2) .
C6 Ce1 C14 C13 17.4(2) .
C3 Ce1 C14 C13 -178.8(2) .
C13 C14 C15 C11 0.8(4) .
Ce1 C14 C15 C11 -68.7(2) .
C13 C14 C15 Ce1 69.5(2) .
C12 C11 C15 C14 -0.3(4) .
Ce1 C11 C15 C14 69.6(2) .
C12 C11 C15 Ce1 -69.9(2) .
C11 Ce1 C15 C14 -113.8(3) .
C12 Ce1 C15 C14 -76.2(2) .
C4 Ce1 C15 C14 114.5(2) .
C1 Ce1 C15 C14 74.5(2) .
C5 Ce1 C15 C14 84.3(2) .
C10 Ce1 C15 C14 -25.6(2) .
C9 Ce1 C15 C14 -2.1(3) .
C6 Ce1 C15 C14 -58.4(2) .
C13 Ce1 C15 C14 -37.0(2) .
C3 Ce1 C15 C14 122.5(2) .
C12 Ce1 C15 C11 37.58(19) .
C4 Ce1 C15 C11 -131.7(2) .
C1 Ce1 C15 C11 -171.6(2) .
C5 Ce1 C15 C11 -161.9(2) .
C10 Ce1 C15 C11 88.2(2) .
C9 Ce1 C15 C11 111.7(2) .
C14 Ce1 C15 C11 113.8(3) .
C6 Ce1 C15 C11 55.4(2) .
C13 Ce1 C15 C11 76.8(2) .
C3 Ce1 C15 C11 -123.7(2) .
C35 O1 C24 C25 -171.3(3) .
K1 O1 C24 C25 55.4(3) .
C26 O2 C25 C24 177.5(3) .
K1 O2 C25 C24 43.4(3) .
O1 C24 C25 O2 -66.6(3) .
C25 O2 C26 C27 -179.5(3) .
K1 O2 C26 C27 -46.0(3) .
C28 O3 C27 C26 179.8(3) .
K1 O3 C27 C26 -51.6(3) .
O2 C26 C27 O3 65.7(4) .
C27 O3 C28 C29 -175.4(3) .
K1 O3 C28 C29 55.7(3) .
C30 O4 C29 C28 -178.7(3) .
K1 O4 C29 C28 40.8(3) .
O3 C28 C29 O4 -64.6(4) .
C29 O4 C30 C31 180.0(3) .
K1 O4 C30 C31 -39.8(3) .
C32 O5 C31 C30 177.1(3) .
K1 O5 C31 C30 -57.9(3) .
O4 C30 C31 O5 66.3(4) .
C31 O5 C32 C33 179.8(3) .
K1 O5 C32 C33 55.5(3) .
C34 O6 C33 C32 175.3(3) .
K1 O6 C33 C32 46.7(4) .
O5 C32 C33 O6 -69.9(4) .
C33 O6 C34 C35 -178.2(3) .
K1 O6 C34 C35 -48.3(3) .
C24 O1 C35 C34 175.4(3) .
K1 O1 C35 C34 -52.4(3) .
O6 C34 C35 O1 68.3(4) .
C39 O7 C36 C37 -13.3(6) .
K1 O7 C36 C37 154.3(4) .
O7 C36 C37 C38 27.4(6) .
C36 C37 C38 C39 -30.9(5) .
C36 O7 C39 C38 -7.1(6) .
K1 O7 C39 C38 -172.9(3) .
C37 C38 C39 O7 23.9(5) .
C45 C40 C41 C42 -8.9(12) .
C40 C41 C42 C43 3.9(13) .
C41 C42 C43 C44 3.7(12) .
C42 C43 C44 C45 -6.3(11) .
C41 C40 C45 C44 6.0(10) .
C43 C44 C45 C40 1.1(10) .

loop_
_platon_squeeze_void_nr
_platon_squeeze_void_average_x
_platon_squeeze_void_average_y
_platon_squeeze_void_average_z
_platon_squeeze_void_volume
_platon_squeeze_void_count_electrons
_platon_squeeze_void_content
1 0.366 0.799 0.802 10 0 ' '
2 0.425 0.787 0.622 11 0 ' '
3 0.574 0.213 0.377 11 0 ' '
4 0.634 0.201 0.198 10 0 ' '
